data_2022547
loop_
_publ_author_name
'Blake, Alexander J.'
'Lippolis, Vito'
'Schroder, Martin'

_publ_section_title
;
 Coordination chemistry of nitrile-functionalized mixed thia-aza
 macrocycles [9]aneN~2~S and [9]aneNS~2~ towards silver(I)
;
_journal_coeditor_code KY3213
_journal_issue 3
_journal_name_full 'Acta Crystallographica Section C'
_journal_page_first
;
;
_journal_paper_doi 10.1107/S205322962200105X
_journal_volume 78
_journal_year 2022
_chemical_formula_iupac '[Ag (C12 H20 N4 S) (N C S)]'
_chemical_formula_moiety 'C13 H20 Ag N5 S2'
_chemical_formula_sum 'C13 H20 Ag N5 S2'
_chemical_formula_weight 418.33
_chemical_name_systematic
;
[4,7-Bis(2-cyanoethyl)-1-thia-4,7-diazacyclononane-\
\k^3^<i>N</i>,<i>N</i>',<i>S</i>](thiocyanato-\k<i>S</i>)silver(I)
;
_space_group_crystal_system triclinic
_space_group_IT_number 2
_space_group_name_Hall '-P 1'
_space_group_name_H-M_alt 'P -1'
_atom_sites_solution_hydrogens geom
_atom_sites_solution_primary direct
_atom_sites_solution_secondary difmap
_audit_creation_method
;
Olex2 1.2
(compiled 2018.05.29 svn.r3508 for OlexSys, GUI svn.r5506)
;
_cell_angle_alpha 96.5850(10)
_cell_angle_beta 99.0230(10)
_cell_angle_gamma 95.3130(10)
_cell_formula_units_Z 2
_cell_length_a 8.4426(6)
_cell_length_b 8.5739(6)
_cell_length_c 11.8497(8)
_cell_measurement_reflns_used 4102
_cell_measurement_temperature 150(2)
_cell_measurement_theta_max 28.69
_cell_measurement_theta_min 2.4
_cell_volume 836.19(10)
_computing_cell_refinement
;
SMART (Bruker, 1998)
;
_computing_data_collection
;
SMART (Bruker, 1998)
;
_computing_data_reduction
;
SAINT (Bruker, 1999)
;
_computing_molecular_graphics
;
OLEX2 (Dolomanov <i>et al.</i>, 2009) and Mercury (Macrae <i>et al.</i>,
2020)
;
_computing_publication_material
;
OLEX2 (Dolomanov <i>et al.</i>, 2009)
;
_computing_structure_refinement
;
SHELXL2018 (Sheldrick, 2015)
;
_computing_structure_solution
;
SHELXS97 (Sheldrick, 2008)
;
_diffrn_ambient_temperature 150(2)
_diffrn_detector_area_resol_mean 8.336
_diffrn_measured_fraction_theta_full 0.974
_diffrn_measured_fraction_theta_max 0.850
_diffrn_measurement_device_type 'Bruker SMART1000 CCD area-detector'
_diffrn_measurement_method omega
_diffrn_radiation_monochromator graphite
_diffrn_radiation_type MoK\a
_diffrn_radiation_wavelength 0.71073
_diffrn_reflns_av_R_equivalents 0.022
_diffrn_reflns_av_unetI/netI 0.019
_diffrn_reflns_limit_h_max 10
_diffrn_reflns_limit_h_min -11
_diffrn_reflns_limit_k_max 11
_diffrn_reflns_limit_k_min -11
_diffrn_reflns_limit_l_max 15
_diffrn_reflns_limit_l_min -15
_diffrn_reflns_number 3668
_diffrn_reflns_theta_full 26.000
_diffrn_reflns_theta_max 28.683
_diffrn_reflns_theta_min 1.755
_exptl_absorpt_coefficient_mu 1.455
_exptl_absorpt_correction_T_max 0.819
_exptl_absorpt_correction_T_min 0.606
_exptl_absorpt_correction_type integration
_exptl_absorpt_process_details
;
(SHELXTL; Sheldrick, 2008)
;
_exptl_crystal_colour colourless
_exptl_crystal_density_diffrn 1.661
_exptl_crystal_description Block
_exptl_crystal_F_000 424
_exptl_crystal_size_max 0.36
_exptl_crystal_size_mid 0.30
_exptl_crystal_size_min 0.07
_refine_diff_density_max 0.340
_refine_diff_density_min -0.406
_refine_ls_extinction_method none
_refine_ls_goodness_of_fit_ref 1.055
_refine_ls_hydrogen_treatment constr
_refine_ls_matrix_type full
_refine_ls_number_parameters 190
_refine_ls_number_reflns 3668
_refine_ls_number_restraints 0
_refine_ls_restrained_S_all 1.055
_refine_ls_R_factor_all 0.0228
_refine_ls_R_factor_gt 0.0208
_refine_ls_shift/su_max 0.001
_refine_ls_shift/su_mean 0.000
_refine_ls_structure_factor_coef Fsqd
_refine_ls_weighting_details 'w=1/[\s^2^(Fo^2^)+(0.0321P)^2^+0.1835P] where P=(Fo^2^+2Fc^2^)/3'
_refine_ls_weighting_scheme calc
_refine_ls_wR_factor_gt 0.0546
_refine_ls_wR_factor_ref 0.0554
_reflns_number_gt 3401
_reflns_number_total 5159
_reflns_threshold_expression 'I > 2\s(I)'
_cod_data_source_file ky3213sup1.cif
_cod_data_source_block AgL2SCN
_cod_original_cell_volume 836.190(10)
_cod_database_code 2022547
_shelx_space_group_comment
;
The symmetry employed for this shelxl refinement is uniquely defined
by the following loop, which should always be used as a source of
symmetry information in preference to the above space-group names.
They are only intended as comments.
;

loop_
_space_group_symop_operation_xyz
'x, y, z'
'-x, -y, -z'

loop_
_atom_site_type_symbol
_atom_site_label
_atom_site_fract_x
_atom_site_fract_y
_atom_site_fract_z
_atom_site_U_iso_or_equiv
_atom_site_adp_type
_atom_site_calc_flag
_atom_site_occupancy
_atom_site_disorder_assembly
_atom_site_disorder_group
Ag Ag1 0.45271(2) 0.67967(2) 0.39303(2) 0.02735(6) Uani d 1 . .
C C 0.5932(2) 0.4009(2) 0.26281(19) 0.0313(4) Uani d 1 . .
N N 0.5567(2) 0.3379(2) 0.16981(19) 0.0448(5) Uani d 1 . .
S S1 0.30887(6) 0.91065(6) 0.45249(4) 0.02851(11) Uani d 1 . .
C C2 0.1077(2) 0.8015(2) 0.41856(16) 0.0284(4) Uani d 1 . .
H H2A 0.099204 0.725699 0.474927 0.034 Uiso calc 1 . .
H H2B 0.027710 0.877085 0.429162 0.034 Uiso calc 1 . .
S S 0.65402(7) 0.49300(7) 0.39676(4) 0.03595(12) Uani d 1 . .
C C3 0.0617(2) 0.7106(2) 0.29747(16) 0.0248(4) Uani d 1 . .
H H3A -0.046607 0.651542 0.290188 0.030 Uiso calc 1 . .
H H3B 0.054769 0.787191 0.240856 0.030 Uiso calc 1 . .
N N4 0.17585(17) 0.59921(17) 0.26873(13) 0.0223(3) Uani d 1 . .
C C5 0.2127(2) 0.5974(2) 0.15067(15) 0.0244(4) Uani d 1 . .
H H5A 0.111349 0.567238 0.094771 0.029 Uiso calc 1 . .
H H5B 0.285671 0.515680 0.137477 0.029 Uiso calc 1 . .
C C6 0.2913(2) 0.7554(2) 0.12755(15) 0.0243(4) Uani d 1 . .
H H6A 0.320174 0.742555 0.049455 0.029 Uiso calc 1 . .
H H6B 0.212044 0.833452 0.128798 0.029 Uiso calc 1 . .
N N7 0.43751(17) 0.81746(17) 0.21205(13) 0.0222(3) Uani d 1 . .
C C8 0.4433(2) 0.9845(2) 0.25684(16) 0.0262(4) Uani d 1 . .
H H8A 0.429733 1.045962 0.190860 0.031 Uiso calc 1 . .
H H8B 0.551691 1.020002 0.302759 0.031 Uiso calc 1 . .
C C71 0.5874(2) 0.7824(2) 0.17176(16) 0.0241(4) Uani d 1 . .
H H71A 0.577751 0.668412 0.142763 0.029 Uiso calc 1 . .
H H71B 0.677022 0.803938 0.238190 0.029 Uiso calc 1 . .
C C72 0.6311(2) 0.8775(2) 0.07605(16) 0.0261(4) Uani d 1 . .
H H72A 0.543288 0.855754 0.008450 0.031 Uiso calc 1 . .
H H72B 0.642522 0.991918 0.104194 0.031 Uiso calc 1 . .
C C73 0.7826(2) 0.8348(2) 0.04165(16) 0.0304(4) Uani d 1 . .
N N74 0.8999(2) 0.7988(3) 0.01779(17) 0.0445(5) Uani d 1 . .
C C41 0.1307(2) 0.4406(2) 0.29564(16) 0.0253(4) Uani d 1 . .
H H41A 0.111982 0.448886 0.376417 0.030 Uiso calc 1 . .
H H41B 0.222344 0.377595 0.289955 0.030 Uiso calc 1 . .
C C42 -0.0216(2) 0.3510(2) 0.21647(16) 0.0277(4) Uani d 1 . .
H H42A -0.111695 0.417330 0.215439 0.033 Uiso calc 1 . .
H H42B 0.000236 0.330067 0.136780 0.033 Uiso calc 1 . .
C C43 -0.0679(2) 0.2013(2) 0.25739(17) 0.0283(4) Uani d 1 . .
N N44 -0.1000(2) 0.0852(2) 0.29014(16) 0.0380(4) Uani d 1 . .
C C9 0.3168(2) 1.0231(2) 0.33171(17) 0.0290(4) Uani d 1 . .
H H9A 0.209310 1.005667 0.281911 0.035 Uiso calc 1 . .
H H9B 0.337299 1.136793 0.362339 0.035 Uiso calc 1 . .

loop_
_atom_site_aniso_label
_atom_site_aniso_U_11
_atom_site_aniso_U_22
_atom_site_aniso_U_33
_atom_site_aniso_U_12
_atom_site_aniso_U_13
_atom_site_aniso_U_23
Ag1 0.02301(8) 0.02802(9) 0.03002(9) 0.00191(6) -0.00023(6) 0.00685(6)
C 0.0219(9) 0.0251(9) 0.0493(13) 0.0034(7) 0.0053(9) 0.0149(9)
N 0.0426(11) 0.0317(9) 0.0544(12) 0.0026(8) -0.0034(9) -0.0016(8)
S1 0.0299(2) 0.0280(2) 0.0258(2) -0.00200(19) 0.00382(19) 0.00125(17)
C2 0.0266(9) 0.0286(9) 0.0303(10) 0.0004(8) 0.0082(8) 0.0029(7)
S 0.0347(3) 0.0463(3) 0.0320(3) 0.0160(2) 0.0066(2) 0.0164(2)
C3 0.0208(8) 0.0243(9) 0.0292(9) 0.0023(7) 0.0036(7) 0.0038(7)
N4 0.0185(7) 0.0223(7) 0.0258(7) 0.0002(6) 0.0026(6) 0.0044(6)
C5 0.0195(8) 0.0267(9) 0.0252(9) -0.0003(7) 0.0017(7) 0.0014(7)
C6 0.0184(8) 0.0283(9) 0.0254(9) 0.0002(7) 0.0004(7) 0.0060(7)
N7 0.0179(7) 0.0230(7) 0.0244(7) -0.0005(6) 0.0007(6) 0.0041(6)
C8 0.0262(9) 0.0231(9) 0.0282(9) -0.0008(7) 0.0021(7) 0.0051(7)
C71 0.0188(8) 0.0262(9) 0.0276(9) 0.0021(7) 0.0007(7) 0.0091(7)
C72 0.0211(9) 0.0295(9) 0.0284(9) 0.0020(7) 0.0023(7) 0.0097(7)
C73 0.0282(10) 0.0375(10) 0.0250(9) 0.0010(8) 0.0020(8) 0.0069(8)
N74 0.0317(10) 0.0655(13) 0.0382(10) 0.0107(9) 0.0095(8) 0.0052(9)
C41 0.0214(9) 0.0229(8) 0.0303(9) -0.0009(7) 0.0017(7) 0.0048(7)
C42 0.0243(9) 0.0284(9) 0.0283(9) -0.0045(7) 0.0039(7) 0.0020(7)
C43 0.0205(9) 0.0290(10) 0.0326(10) -0.0027(7) 0.0045(7) -0.0033(8)
N44 0.0312(9) 0.0305(9) 0.0494(11) -0.0045(7) 0.0039(8) 0.0034(8)
C9 0.0317(10) 0.0222(9) 0.0333(10) 0.0017(7) 0.0063(8) 0.0049(7)

loop_
_atom_type_symbol
_atom_type_description
_atom_type_scat_dispersion_real
_atom_type_scat_dispersion_imag
_atom_type_scat_source
C C 0.0033 0.0016 'International Tables Vol C Tables 4.2.6.8 and 6.1.1.4'
H H 0.0000 0.0000 'International Tables Vol C Tables 4.2.6.8 and 6.1.1.4'
N N 0.0061 0.0033 'International Tables Vol C Tables 4.2.6.8 and 6.1.1.4'
S S 0.1246 0.1234 'International Tables Vol C Tables 4.2.6.8 and 6.1.1.4'
Ag Ag -0.8971 1.1015 'International Tables Vol C Tables 4.2.6.8 and 6.1.1.4'

loop_
_geom_angle_atom_site_label_1
_geom_angle_atom_site_label_2
_geom_angle_atom_site_label_3
_geom_angle_site_symmetry_1
_geom_angle_site_symmetry_3
_geom_angle
_geom_angle_publ_flag
S1 Ag1 N4 . . 79.60(4) ?
S1 Ag1 N7 . . 79.77(4) ?
S Ag1 S1 . . 160.21(2) ?
S Ag1 N4 . . 119.16(4) ?
S Ag1 N7 . . 111.02(4) ?
N4 Ag1 N7 . . 71.15(5) ?
N C S . . 177.7(2) ?
C2 S1 Ag1 . . 95.16(7) ?
C9 S1 Ag1 . . 101.15(6) ?
C9 S1 C2 . . 103.37(9) ?
S1 C2 H2A . . 108.3 ?
S1 C2 H2B . . 108.3 ?
H2A C2 H2B . . 107.4 ?
C3 C2 S1 . . 115.81(13) ?
C3 C2 H2A . . 108.3 ?
C3 C2 H2B . . 108.3 ?
C S Ag1 . . 97.17(7) ?
C2 C3 H3A . . 108.8 ?
C2 C3 H3B . . 108.8 ?
H3A C3 H3B . . 107.7 ?
N4 C3 C2 . . 113.77(15) ?
N4 C3 H3A . . 108.8 ?
N4 C3 H3B . . 108.8 ?
C3 N4 Ag1 . . 110.77(10) ?
C3 N4 C5 . . 114.32(14) ?
C5 N4 Ag1 . . 102.34(10) ?
C41 N4 Ag1 . . 103.42(10) ?
C41 N4 C3 . . 112.58(14) ?
C41 N4 C5 . . 112.35(14) ?
N4 C5 H5A . . 108.8 ?
N4 C5 H5B . . 108.8 ?
N4 C5 C6 . . 113.72(14) ?
H5A C5 H5B . . 107.7 ?
C6 C5 H5A . . 108.8 ?
C6 C5 H5B . . 108.8 ?
C5 C6 H6A . . 108.9 ?
C5 C6 H6B . . 108.9 ?
H6A C6 H6B . . 107.7 ?
N7 C6 C5 . . 113.24(14) ?
N7 C6 H6A . . 108.9 ?
N7 C6 H6B . . 108.9 ?
C6 N7 Ag1 . . 111.38(10) ?
C8 N7 Ag1 . . 103.40(10) ?
C8 N7 C6 . . 114.09(14) ?
C8 N7 C71 . . 111.70(14) ?
C71 N7 Ag1 . . 101.89(10) ?
C71 N7 C6 . . 113.25(14) ?
N7 C8 H8A . . 108.5 ?
N7 C8 H8B . . 108.5 ?
N7 C8 C9 . . 115.13(15) ?
H8A C8 H8B . . 107.5 ?
C9 C8 H8A . . 108.5 ?
C9 C8 H8B . . 108.5 ?
N7 C71 H71A . . 108.6 ?
N7 C71 H71B . . 108.6 ?
N7 C71 C72 . . 114.52(14) ?
H71A C71 H71B . . 107.6 ?
C72 C71 H71A . . 108.6 ?
C72 C71 H71B . . 108.6 ?
C71 C72 H72A . . 109.5 ?
C71 C72 H72B . . 109.5 ?
H72A C72 H72B . . 108.1 ?
C73 C72 C71 . . 110.56(15) ?
C73 C72 H72A . . 109.5 ?
C73 C72 H72B . . 109.5 ?
N74 C73 C72 . . 177.8(2) ?
N4 C41 H41A . . 108.7 ?
N4 C41 H41B . . 108.7 ?
N4 C41 C42 . . 114.42(15) ?
H41A C41 H41B . . 107.6 ?
C42 C41 H41A . . 108.7 ?
C42 C41 H41B . . 108.7 ?
C41 C42 H42A . . 109.5 ?
C41 C42 H42B . . 109.5 ?
H42A C42 H42B . . 108.1 ?
C43 C42 C41 . . 110.59(16) ?
C43 C42 H42A . . 109.5 ?
C43 C42 H42B . . 109.5 ?
N44 C43 C42 . . 178.4(2) ?
S1 C9 H9A . . 108.3 ?
S1 C9 H9B . . 108.3 ?
C8 C9 S1 . . 116.03(14) ?
C8 C9 H9A . . 108.3 ?
C8 C9 H9B . . 108.3 ?
H9A C9 H9B . . 107.4 ?

loop_
_geom_bond_atom_site_label_1
_geom_bond_atom_site_label_2
_geom_bond_site_symmetry_2
_geom_bond_distance
_geom_bond_publ_flag
Ag1 S1 . 2.5074(5) ?
Ag1 S . 2.4390(5) ?
Ag1 N4 . 2.5490(14) ?
Ag1 N7 . 2.5561(15) ?
C N . 1.152(3) ?
C S . 1.670(2) ?
S1 C2 . 1.8241(19) ?
S1 C9 . 1.8211(19) ?
C2 H2A . 0.9900 ?
C2 H2B . 0.9900 ?
C2 C3 . 1.526(3) ?
C3 H3A . 0.9900 ?
C3 H3B . 0.9900 ?
C3 N4 . 1.468(2) ?
N4 C5 . 1.479(2) ?
N4 C41 . 1.462(2) ?
C5 H5A . 0.9900 ?
C5 H5B . 0.9900 ?
C5 C6 . 1.525(2) ?
C6 H6A . 0.9900 ?
C6 H6B . 0.9900 ?
C6 N7 . 1.476(2) ?
N7 C8 . 1.462(2) ?
N7 C71 . 1.465(2) ?
C8 H8A . 0.9900 ?
C8 H8B . 0.9900 ?
C8 C9 . 1.528(3) ?
C71 H71A . 0.9900 ?
C71 H71B . 0.9900 ?
C71 C72 . 1.541(2) ?
C72 H72A . 0.9900 ?
C72 H72B . 0.9900 ?
C72 C73 . 1.467(3) ?
C73 N74 . 1.132(3) ?
C41 H41A . 0.9900 ?
C41 H41B . 0.9900 ?
C41 C42 . 1.548(2) ?
C42 H42A . 0.9900 ?
C42 H42B . 0.9900 ?
C42 C43 . 1.464(3) ?
C43 N44 . 1.135(2) ?
C9 H9A . 0.9900 ?
C9 H9B . 0.9900 ?

loop_
_geom_torsion_atom_site_label_1
_geom_torsion_atom_site_label_2
_geom_torsion_atom_site_label_3
_geom_torsion_atom_site_label_4
_geom_torsion_site_symmetry_1
_geom_torsion_site_symmetry_2
_geom_torsion_site_symmetry_3
_geom_torsion_site_symmetry_4
_geom_torsion
_geom_torsion_publ_flag
Ag1 S1 C2 C3 . . . . -52.45(14) ?
Ag1 S1 C9 C8 . . . . -18.86(15) ?
Ag1 N4 C5 C6 . . . . -58.42(15) ?
Ag1 N4 C41 C42 . . . . -170.34(13) ?
Ag1 N7 C8 C9 . . . . -54.08(16) ?
Ag1 N7 C71 C72 . . . . -168.44(12) ?
S1 C2 C3 N4 . . . . 55.39(19) ?
C2 S1 C9 C8 . . . . -116.97(15) ?
C2 C3 N4 Ag1 . . . . -23.22(17) ?
C2 C3 N4 C5 . . . . -138.19(15) ?
C2 C3 N4 C41 . . . . 92.03(18) ?
C3 N4 C5 C6 . . . . 61.40(19) ?
C3 N4 C41 C42 . . . . 70.1(2) ?
N4 C5 C6 N7 . . . . 54.1(2) ?
N4 C41 C42 C43 . . . . -173.76(16) ?
C5 N4 C41 C42 . . . . -60.7(2) ?
C5 C6 N7 Ag1 . . . . -16.69(18) ?
C5 C6 N7 C8 . . . . -133.28(16) ?
C5 C6 N7 C71 . . . . 97.45(17) ?
C6 N7 C8 C9 . . . . 67.1(2) ?
C6 N7 C71 C72 . . . . 71.83(19) ?
N7 C8 C9 S1 . . . . 53.5(2) ?
N7 C71 C72 C73 . . . . 179.87(15) ?
C8 N7 C71 C72 . . . . -58.6(2) ?
C71 N7 C8 C9 . . . . -162.91(15) ?
C41 N4 C5 C6 . . . . -168.71(14) ?
C9 S1 C2 C3 . . . . 50.32(16) ?

_cod_database_fobs_code 2022547
